data_2208838
loop_
_publ_author_name
'Shu-Jiang Tu'
'Yan Zhang'
'Run-Hong Jia'

_publ_section_title 11-(4-Fluorophenyl)-7,11-dihydrobenzo[<i>f</i>]furo[3,4-<i>b</i>]quinolin-10(8<i>H</i>)-one
_journal_coeditor_code CI2053
_journal_issue 5
_journal_name_full 'Acta Crystallographica Section E'
_journal_page_first o1872
_journal_page_last o1873
_journal_paper_doi 10.1107/S160053680601302X
_journal_volume 62
_journal_year 2006
_chemical_formula_iupac 'C21 H14 F N O2'
_chemical_formula_moiety 'C21 H14 F N O2'
_chemical_formula_sum 'C21 H14 F N O2'
_chemical_formula_weight 331.33
_chemical_melting_point_gt 573
_chemical_name_systematic
;
11-(4-Fluorophenyl)-7,11-dihydrobenzo[f]furo[3,4-b]quinolin-10(8H)-one
;
_space_group_IT_number 15
_symmetry_cell_setting monoclinic
_symmetry_space_group_name_Hall '-C 2yc'
_symmetry_space_group_name_H-M 'C 1 2/c 1'
_atom_sites_solution_hydrogens geom
_atom_sites_solution_primary direct
_atom_sites_solution_secondary difmap
_cell_angle_alpha 90.00
_cell_angle_beta 121.380(5)
_cell_angle_gamma 90.00
_cell_formula_units_Z 8
_cell_length_a 21.010(7)
_cell_length_b 11.388(4)
_cell_length_c 15.123(5)
_cell_measurement_reflns_used 989
_cell_measurement_temperature 298(2)
_cell_measurement_theta_max 20.477
_cell_measurement_theta_min 2.261
_cell_volume 3089.1(18)
_computing_cell_refinement 'SAINT (Bruker, 1999)'
_computing_data_collection 'SMART (Bruker, 1998)'
_computing_data_reduction SAINT
_computing_molecular_graphics 'SHELXTL (Bruker, 1999)'
_computing_publication_material SHELXTL
_computing_structure_refinement 'SHELXL97 (Sheldrick, 1997)'
_computing_structure_solution 'SHELXS97 (Sheldrick, 1997)'
_diffrn_ambient_temperature 298(2)
_diffrn_measured_fraction_theta_full 1.000
_diffrn_measured_fraction_theta_max 1.000
_diffrn_measurement_device_type 'Bruker SMART CCD area-detector'
_diffrn_measurement_method '\f and \w'
_diffrn_radiation_monochromator graphite
_diffrn_radiation_source 'fine-focus sealed tube'
_diffrn_radiation_type MoK\a
_diffrn_radiation_wavelength 0.71073
_diffrn_reflns_av_R_equivalents 0.0550
_diffrn_reflns_av_sigmaI/netI 0.0750
_diffrn_reflns_limit_h_max 24
_diffrn_reflns_limit_h_min -24
_diffrn_reflns_limit_k_max 13
_diffrn_reflns_limit_k_min -13
_diffrn_reflns_limit_l_max 17
_diffrn_reflns_limit_l_min -15
_diffrn_reflns_number 7962
_diffrn_reflns_theta_full 25.01
_diffrn_reflns_theta_max 25.01
_diffrn_reflns_theta_min 2.12
_diffrn_standards_number 0
_exptl_absorpt_coefficient_mu 0.100
_exptl_absorpt_correction_T_max 0.9842
_exptl_absorpt_correction_T_min 0.9774
_exptl_absorpt_correction_type multi-scan
_exptl_absorpt_process_details '(SADABS; Sheldrick, 1996)'
_exptl_crystal_colour yellow
_exptl_crystal_density_diffrn 1.425
_exptl_crystal_density_method 'not measured'
_exptl_crystal_description Block
_exptl_crystal_F_000 1376
_exptl_crystal_size_max 0.23
_exptl_crystal_size_mid 0.18
_exptl_crystal_size_min 0.16
_refine_diff_density_max 0.200
_refine_diff_density_min -0.198
_refine_ls_extinction_method none
_refine_ls_goodness_of_fit_ref 0.991
_refine_ls_hydrogen_treatment constr
_refine_ls_matrix_type full
_refine_ls_number_parameters 226
_refine_ls_number_reflns 2723
_refine_ls_number_restraints 0
_refine_ls_restrained_S_all 0.991
_refine_ls_R_factor_all 0.1386
_refine_ls_R_factor_gt 0.0489
_refine_ls_shift/su_max 0.001
_refine_ls_shift/su_mean 0.000
_refine_ls_structure_factor_coef Fsqd
_refine_ls_weighting_details 'calc w=1/[\s^2^(Fo^2^)+(0.0377P)^2^+3.6851P] where P=(Fo^2^+2Fc^2^)/3'
_refine_ls_weighting_scheme calc
_refine_ls_wR_factor_gt 0.0980
_refine_ls_wR_factor_ref 0.1360
_reflns_number_gt 1227
_reflns_number_total 2723
_reflns_threshold_expression I>2\s(I)
_cod_data_source_file ci2053.cif
_cod_data_source_block I
_cod_depositor_comments
;
The following automatic conversions were performed:
'_symmetry_cell_setting' value 'Monoclinic' changed to 'monoclinic'
according to '/home/saulius/struct/CIF-dictionaries/cif_core.dic'
dictionary named 'cif_core.dic' version 2.4.1 from 2010-06-29.

Automatic conversion script
Id: cif_fix_enum 1527 2010-12-29 10:47:43Z saulius 

The following automatic conversions were performed:

'_chemical_melting_point' tag was changed to
'_chemical_melting_point_gt' since the value was specified 'more
than' ('>') a certain temperature. The value '>573' was changed to
'573' - it should be numeric and without a unit designator.

Automatic conversion script
Id: cif_fix_values 1646 2011-03-28 12:23:43Z adriana 

The following automatic conversions were performed:

'_chemical_melting_point' tag was changed to
'_chemical_melting_point_gt' since the value was specified 'more
than' ('>') a certain temperature. The value '>573' was changed to
'573' - it should be numeric and without a unit
designator.

'_symmetry_cell_setting' value 'Monoclinic' changed to
'monoclinic' according to
/home/saulius/struct/CIF-dictionaries/cif_core.dic dictionary named
'cif_core.dic' version 2.4.1 from 2010-06-29.

Automatic conversion script
Id: cif_fix_values 1715 2011-07-08 13:25:40Z adriana 
;
_cod_original_sg_symbol_H-M 'C 2/c'
_cod_database_code 2208838
_cod_database_fobs_code 2208838

loop_
_symmetry_equiv_pos_as_xyz
'x, y, z'
'-x, y, -z+1/2'
'x+1/2, y+1/2, z'
'-x+1/2, y+1/2, -z+1/2'
'-x, -y, -z'
'x, -y, z-1/2'
'-x+1/2, -y+1/2, -z'
'x+1/2, -y+1/2, z-1/2'

loop_
_atom_site_type_symbol
_atom_site_label
_atom_site_fract_x
_atom_site_fract_y
_atom_site_fract_z
_atom_site_U_iso_or_equiv
_atom_site_adp_type
_atom_site_calc_flag
_atom_site_refinement_flags
_atom_site_occupancy
F F1 -0.00889(14) 0.8006(2) 0.3468(2) 0.0936(9) Uani d . 1
N N1 0.16493(16) 0.2275(2) 0.6213(2) 0.0483(8) Uani d . 1
H H1 0.1528 0.1771 0.6524 0.058 Uiso calc R 1
O O1 0.27182(14) 0.4630(2) 0.79474(19) 0.0593(7) Uani d . 1
O O2 0.29226(15) 0.5868(2) 0.6974(2) 0.0619(8) Uani d . 1
C C1 0.2625(2) 0.4966(3) 0.7014(3) 0.0500(10) Uani d . 1
C C2 0.21680(18) 0.4122(3) 0.6237(3) 0.0409(9) Uani d . 1
C C3 0.2027(2) 0.3246(3) 0.6702(3) 0.0444(9) Uani d . 1
C C4 0.2352(2) 0.3523(3) 0.7815(3) 0.0567(11) Uani d . 1
H H4A 0.1965 0.3588 0.7982 0.068 Uiso calc R 1
H H4B 0.2705 0.2924 0.8250 0.068 Uiso calc R 1
C C5 0.18814(18) 0.4160(3) 0.5102(3) 0.0399(9) Uani d . 1
H H5 0.2304 0.4308 0.5012 0.048 Uiso calc R 1
C C6 0.15517(18) 0.2955(3) 0.4629(3) 0.0379(8) Uani d . 1
C C7 0.14555(18) 0.2090(3) 0.5188(3) 0.0423(9) Uani d . 1
C C8 0.13375(18) 0.2710(3) 0.3587(3) 0.0399(9) Uani d . 1
C C9 0.1404(2) 0.3538(3) 0.2942(3) 0.0485(10) Uani d . 1
H H9 0.1615 0.4268 0.3211 0.058 Uiso calc R 1
C C10 0.1165(2) 0.3290(3) 0.1939(3) 0.0553(11) Uani d . 1
H H10 0.1208 0.3858 0.1531 0.066 Uiso calc R 1
C C11 0.0856(2) 0.2200(4) 0.1507(3) 0.0618(11) Uani d . 1
H H11 0.0689 0.2041 0.0816 0.074 Uiso calc R 1
C C12 0.08041(19) 0.1375(3) 0.2114(3) 0.0536(10) Uani d . 1
H H12 0.0609 0.0642 0.1832 0.064 Uiso calc R 1
C C13 0.10341(18) 0.1593(3) 0.3149(3) 0.0420(9) Uani d . 1
C C14 0.0968(2) 0.0736(3) 0.3770(3) 0.0520(10) Uani d . 1
H H14 0.0784 -0.0005 0.3497 0.062 Uiso calc R 1
C C15 0.11696(19) 0.0978(3) 0.4755(3) 0.0500(10) Uani d . 1
H H15 0.1119 0.0404 0.5153 0.060 Uiso calc R 1
C C16 0.1330(2) 0.5175(3) 0.4604(3) 0.0396(9) Uani d . 1
C C17 0.1590(2) 0.6283(3) 0.4568(3) 0.0510(10) Uani d . 1
H H17 0.2094 0.6385 0.4810 0.061 Uiso calc R 1
C C18 0.1117(3) 0.7238(3) 0.4179(3) 0.0636(12) Uani d . 1
H H18 0.1295 0.7977 0.4151 0.076 Uiso calc R 1
C C19 0.0387(3) 0.7066(3) 0.3838(3) 0.0607(11) Uani d . 1
C C20 0.0096(2) 0.5996(3) 0.3844(3) 0.0654(12) Uani d . 1
H H20 -0.0410 0.5906 0.3596 0.079 Uiso calc R 1
C C21 0.0582(2) 0.5049(3) 0.4235(3) 0.0537(10) Uani d . 1
H H21 0.0397 0.4311 0.4247 0.064 Uiso calc R 1

loop_
_atom_site_aniso_label
_atom_site_aniso_U_11
_atom_site_aniso_U_22
_atom_site_aniso_U_33
_atom_site_aniso_U_12
_atom_site_aniso_U_13
_atom_site_aniso_U_23
F1 0.105(2) 0.0635(15) 0.104(2) 0.0388(15) 0.0488(17) 0.0230(15)
N1 0.056(2) 0.0469(18) 0.046(2) -0.0047(16) 0.0291(17) 0.0055(16)
O1 0.0725(19) 0.0538(16) 0.0436(17) 0.0073(14) 0.0246(15) -0.0075(14)
O2 0.0684(19) 0.0493(16) 0.0616(19) -0.0072(15) 0.0292(15) -0.0143(15)
C1 0.047(2) 0.052(2) 0.046(3) 0.010(2) 0.021(2) -0.004(2)
C2 0.041(2) 0.043(2) 0.034(2) 0.0031(18) 0.0154(18) -0.0029(18)
C3 0.045(2) 0.045(2) 0.039(2) 0.0121(19) 0.0184(19) 0.0031(19)
C4 0.067(3) 0.058(2) 0.045(3) 0.012(2) 0.030(2) 0.006(2)
C5 0.040(2) 0.0360(18) 0.045(2) -0.0006(17) 0.0237(18) -0.0018(17)
C6 0.041(2) 0.0342(18) 0.038(2) 0.0026(16) 0.0205(18) 0.0024(17)
C7 0.040(2) 0.041(2) 0.042(2) 0.0038(18) 0.0188(18) 0.0043(19)
C8 0.039(2) 0.035(2) 0.044(2) 0.0032(16) 0.0206(18) 0.0028(18)
C9 0.058(3) 0.042(2) 0.052(3) -0.0019(19) 0.033(2) -0.002(2)
C10 0.064(3) 0.062(3) 0.046(3) 0.002(2) 0.033(2) 0.004(2)
C11 0.062(3) 0.076(3) 0.045(3) -0.001(2) 0.026(2) -0.009(2)
C12 0.046(2) 0.058(3) 0.050(3) -0.002(2) 0.021(2) -0.012(2)
C13 0.037(2) 0.039(2) 0.044(2) 0.0033(17) 0.0170(19) 0.0007(19)
C14 0.049(2) 0.038(2) 0.058(3) -0.0031(18) 0.021(2) 0.000(2)
C15 0.049(2) 0.042(2) 0.051(3) -0.0029(18) 0.021(2) 0.010(2)
C16 0.050(2) 0.036(2) 0.034(2) -0.0008(18) 0.0225(18) -0.0013(17)
C17 0.061(3) 0.041(2) 0.054(3) -0.004(2) 0.032(2) 0.0002(19)
C18 0.079(3) 0.038(2) 0.068(3) 0.000(2) 0.035(3) 0.006(2)
C19 0.076(3) 0.041(2) 0.058(3) 0.023(2) 0.031(3) 0.013(2)
C20 0.057(3) 0.057(3) 0.075(3) 0.013(2) 0.029(2) 0.010(2)
C21 0.052(3) 0.042(2) 0.065(3) -0.001(2) 0.029(2) 0.008(2)

loop_
_atom_type_symbol
_atom_type_description
_atom_type_scat_dispersion_real
_atom_type_scat_dispersion_imag
_atom_type_scat_source
C C 0.0033 0.0016 'International Tables Vol C Tables 4.2.6.8 and 6.1.1.4'
H H 0.0000 0.0000 'International Tables Vol C Tables 4.2.6.8 and 6.1.1.4'
N N 0.0061 0.0033 'International Tables Vol C Tables 4.2.6.8 and 6.1.1.4'
O O 0.0106 0.0060 'International Tables Vol C Tables 4.2.6.8 and 6.1.1.4'
F F 0.0171 0.0103 'International Tables Vol C Tables 4.2.6.8 and 6.1.1.4'

loop_
_geom_angle_atom_site_label_1
_geom_angle_atom_site_label_2
_geom_angle_atom_site_label_3
_geom_angle
C3 N1 C7 118.9(3)
C3 N1 H1 120.5
C7 N1 H1 120.5
C1 O1 C4 108.8(3)
O2 C1 O1 118.9(3)
O2 C1 C2 131.8(4)
O1 C1 C2 109.3(3)
C3 C2 C1 107.9(3)
C3 C2 C5 123.9(3)
C1 C2 C5 128.3(3)
N1 C3 C2 123.7(3)
N1 C3 C4 126.4(3)
C2 C3 C4 109.9(3)
O1 C4 C3 104.0(3)
O1 C4 H4A 111.0
C3 C4 H4A 111.0
O1 C4 H4B 111.0
C3 C4 H4B 111.0
H4A C4 H4B 109.0
C2 C5 C16 109.6(3)
C2 C5 C6 108.9(3)
C16 C5 C6 113.8(3)
C2 C5 H5 108.1
C16 C5 H5 108.1
C6 C5 H5 108.1
C7 C6 C8 118.4(3)
C7 C6 C5 121.8(3)
C8 C6 C5 119.8(3)
C6 C7 N1 121.4(3)
C6 C7 C15 121.3(3)
N1 C7 C15 117.3(3)
C9 C8 C13 117.2(3)
C9 C8 C6 123.0(3)
C13 C8 C6 119.8(3)
C10 C9 C8 121.3(3)
C10 C9 H9 119.3
C8 C9 H9 119.3
C9 C10 C11 121.3(4)
C9 C10 H10 119.3
C11 C10 H10 119.3
C12 C11 C10 118.7(4)
C12 C11 H11 120.6
C10 C11 H11 120.6
C11 C12 C13 122.2(4)
C11 C12 H12 118.9
C13 C12 H12 118.9
C12 C13 C14 121.7(3)
C12 C13 C8 119.3(3)
C14 C13 C8 119.0(3)
C15 C14 C13 120.8(3)
C15 C14 H14 119.6
C13 C14 H14 119.6
C14 C15 C7 120.6(3)
C14 C15 H15 119.7
C7 C15 H15 119.7
C21 C16 C17 118.0(3)
C21 C16 C5 122.3(3)
C17 C16 C5 119.6(3)
C18 C17 C16 121.5(4)
C18 C17 H17 119.3
C16 C17 H17 119.3
C19 C18 C17 118.0(4)
C19 C18 H18 121.0
C17 C18 H18 121.0
C18 C19 C20 123.4(4)
C18 C19 F1 118.9(4)
C20 C19 F1 117.7(4)
C19 C20 C21 117.6(4)
C19 C20 H20 121.2
C21 C20 H20 121.2
C16 C21 C20 121.6(3)
C16 C21 H21 119.2
C20 C21 H21 119.2

loop_
_geom_bond_atom_site_label_1
_geom_bond_atom_site_label_2
_geom_bond_distance
F1 C19 1.370(4)
N1 C3 1.338(4)
N1 C7 1.398(4)
N1 H1 0.86
O1 C1 1.375(4)
O1 C4 1.436(4)
O2 C1 1.220(4)
C1 C2 1.432(5)
C2 C3 1.340(4)
C2 C5 1.496(5)
C3 C4 1.484(5)
C4 H4A 0.97
C4 H4B 0.97
C5 C16 1.529(4)
C5 C6 1.535(4)
C5 H5 0.98
C6 C7 1.381(4)
C6 C8 1.423(4)
C7 C15 1.409(5)
C8 C9 1.415(4)
C8 C13 1.422(4)
C9 C10 1.357(5)
C9 H9 0.93
C10 C11 1.396(5)
C10 H10 0.93
C11 C12 1.357(5)
C11 H11 0.93
C12 C13 1.400(5)
C12 H12 0.93
C13 C14 1.410(5)
C14 C15 1.349(5)
C14 H14 0.93
C15 H15 0.93
C16 C21 1.374(5)
C16 C17 1.388(4)
C17 C18 1.381(5)
C17 H17 0.93
C18 C19 1.354(5)
C18 H18 0.93
C19 C20 1.366(5)
C20 C21 1.388(5)
C20 H20 0.93
C21 H21 0.93

loop_
_geom_hbond_atom_site_label_D
_geom_hbond_atom_site_label_H
_geom_hbond_atom_site_label_A
_geom_hbond_site_symmetry_A
_geom_hbond_distance_DH
_geom_hbond_distance_HA
_geom_hbond_distance_DA
_geom_hbond_angle_DHA
N1 H1 O2 4_546 0.86 2.20 2.885(4) 137
